data_4330471
loop_
_publ_author_name
'Sk Md Towsif Abtab'
'Manoranjan Maity'
'Kisholoy Bhattacharya'
'E. Carolina Sa\~nudo'
'Muktimoy Chaudhury'

_publ_section_title
;
 Syntheses, Structures, and Magnetic Properties of a Family of
 Tetranuclear Hydroxido-Bridged NiII2LnIII2 (Ln = La, Gd, Tb, and Dy)
 Complexes: Display of Slow Magnetic Relaxation by the
 Zinc(II)-Dysprosium(III) Analogue
;
_journal_name_full 'Inorganic Chemistry'
_journal_page_first 10211
_journal_page_last 10221
_journal_paper_doi 10.1021/ic301138r
_journal_volume 51
_journal_year 2012
_chemical_formula_sum 'C77 H97 Dy2 N5 Ni2 O17'
_chemical_formula_weight 1807.02
_chemical_name_systematic
; 
 ? 
;
_space_group_IT_number 14
_symmetry_cell_setting monoclinic
_symmetry_space_group_name_Hall '-P 2ybc'
_symmetry_space_group_name_H-M 'P 1 21/c 1'
_atom_sites_solution_hydrogens geom
_atom_sites_solution_primary direct
_atom_sites_solution_secondary difmap
_audit_creation_method SHELXL-97
_cell_angle_alpha 90.00
_cell_angle_beta 92.947(2)
_cell_angle_gamma 90.00
_cell_formula_units_Z 4
_cell_length_a 12.6254(7)
_cell_length_b 23.2459(13)
_cell_length_c 27.3308(16)
_cell_measurement_temperature 298(2)
_cell_volume 8010.7(8)
_computing_cell_refinement 'BRUKER APEX II'
_computing_data_collection 'BRUKER APEX II'
_computing_data_reduction 'BRUKER APEX II'
_computing_molecular_graphics 'MERCURY 2.2, PLATON-97'
_computing_publication_material 'MERCURY 2.2, PLATON-97'
_computing_structure_refinement 'SHELXL-97 (Sheldrick, 1997)'
_computing_structure_solution 'SHELXS-97 (Sheldrick, 1990)'
_diffrn_ambient_temperature 298(2)
_diffrn_measured_fraction_theta_full 0.996
_diffrn_measured_fraction_theta_max 0.996
_diffrn_measurement_device_type 'CCD AREA DETECTOR'
_diffrn_measurement_method OMEGA-SCAN
_diffrn_radiation_monochromator graphite
_diffrn_radiation_source 'fine-focus sealed tube'
_diffrn_radiation_type MoK\a
_diffrn_radiation_wavelength 0.71073
_diffrn_reflns_av_R_equivalents 0.0682
_diffrn_reflns_av_sigmaI/netI 0.0576
_diffrn_reflns_limit_h_max 15
_diffrn_reflns_limit_h_min -16
_diffrn_reflns_limit_k_max 29
_diffrn_reflns_limit_k_min -29
_diffrn_reflns_limit_l_max 34
_diffrn_reflns_limit_l_min -34
_diffrn_reflns_number 83425
_diffrn_reflns_theta_full 27.00
_diffrn_reflns_theta_max 27.00
_diffrn_reflns_theta_min 1.15
_exptl_absorpt_coefficient_mu 2.374
_exptl_absorpt_correction_T_max 0.6746
_exptl_absorpt_correction_T_min 0.5773
_exptl_absorpt_correction_type multi-scan
_exptl_absorpt_process_details SADABS
_exptl_crystal_colour GREEN
_exptl_crystal_density_diffrn 1.498
_exptl_crystal_description block
_exptl_crystal_F_000 3672
_exptl_crystal_size_max 0.26
_exptl_crystal_size_mid 0.22
_exptl_crystal_size_min 0.18
_refine_diff_density_max 2.338
_refine_diff_density_min -2.081
_refine_diff_density_rms 0.164
_refine_ls_extinction_method none
_refine_ls_goodness_of_fit_ref 1.404
_refine_ls_hydrogen_treatment constr
_refine_ls_matrix_type full
_refine_ls_number_parameters 898
_refine_ls_number_reflns 17403
_refine_ls_number_restraints 0
_refine_ls_restrained_S_all 1.404
_refine_ls_R_factor_all 0.0985
_refine_ls_R_factor_gt 0.0690
_refine_ls_shift/su_max 0.054
_refine_ls_shift/su_mean 0.002
_refine_ls_structure_factor_coef Fsqd
_refine_ls_weighting_details 'calc w=1/[\s^2^(Fo^2^)+(0.1000P)^2^+0.0646P] where P=(Fo^2^+2Fc^2^)/3'
_refine_ls_weighting_scheme calc
_refine_ls_wR_factor_gt 0.2031
_refine_ls_wR_factor_ref 0.2211
_reflns_number_gt 12597
_reflns_number_total 17403
_reflns_threshold_expression >2sigma(I)
_cod_data_source_file ic301138r_si_002_2.cif
_cod_data_source_block Complex_4_Ni2Dy2
_cod_database_code 4330471

loop_
_symmetry_equiv_pos_as_xyz
'x, y, z'
'-x, y+1/2, -z+1/2'
'-x, -y, -z'
'x, -y-1/2, z-1/2'

loop_
_atom_site_label
_atom_site_type_symbol
_atom_site_fract_x
_atom_site_fract_y
_atom_site_fract_z
_atom_site_U_iso_or_equiv
_atom_site_adp_type
_atom_site_occupancy
_atom_site_symmetry_multiplicity
_atom_site_calc_flag
_atom_site_refinement_flags
Dy1 Dy 0.06505(3) 0.418200(18) 0.170595(13) 0.04331(13) Uani 1 1 d .
Dy2 Dy 0.15597(3) 0.434392(17) 0.301624(13) 0.04244(13) Uani 1 1 d .
Ni1 Ni 0.27201(8) 0.36090(5) 0.22048(4) 0.0427(3) Uani 1 1 d .
Ni2 Ni -0.05052(8) 0.36694(5) 0.26275(4) 0.0429(3) Uani 1 1 d .
O9 O 0.1097(4) 0.3537(2) 0.24279(18) 0.0423(12) Uani 1 1 d .
O2 O 0.1875(4) 0.3477(2) 0.15498(18) 0.0457(13) Uani 1 1 d .
O1 O 0.3108(4) 0.3843(3) 0.29260(19) 0.0468(13) Uani 1 1 d .
O3 O -0.0899(4) 0.3716(3) 0.18815(19) 0.0476(13) Uani 1 1 d .
O4 O 0.0321(4) 0.3701(3) 0.32896(18) 0.0452(13) Uani 1 1 d .
O10 O 0.2136(4) 0.4446(2) 0.21963(19) 0.0466(13) Uani 1 1 d .
C20 C 0.2314(7) 0.3306(4) 0.1124(3) 0.048(2) Uani 1 1 d .
C1 C 0.3836(7) 0.3564(4) 0.3226(3) 0.050(2) Uani 1 1 d .
C15 C 0.3264(6) 0.3539(4) 0.0997(3) 0.051(2) Uani 1 1 d .
N3 N -0.1082(6) 0.2809(4) 0.2612(3) 0.062(2) Uani 1 1 d .
N1 N 0.3292(6) 0.2777(4) 0.2372(3) 0.059(2) Uani 1 1 d .
N2 N 0.4125(6) 0.3691(4) 0.1845(3) 0.065(2) Uani 1 1 d .
N4 N -0.1912(5) 0.3855(4) 0.2959(3) 0.056(2) Uani 1 1 d .
C19 C 0.1761(7) 0.2917(4) 0.0822(3) 0.051(2) Uani 1 1 d .
C22 C 0.0734(7) 0.2656(4) 0.0961(3) 0.057(2) Uani 1 1 d .
H22A H 0.0523 0.2363 0.0728 0.085 Uiso 1 1 calc R
H22B H 0.0198 0.2948 0.0963 0.085 Uiso 1 1 calc R
H22C H 0.0825 0.2488 0.1282 0.085 Uiso 1 1 calc R
C8 C 0.4632(9) 0.4522(5) 0.3467(4) 0.074(3) Uani 1 1 d .
H8A H 0.4164 0.4684 0.3697 0.111 Uiso 1 1 calc R
H8B H 0.4409 0.4639 0.3141 0.111 Uiso 1 1 calc R
H8C H 0.5342 0.4654 0.3542 0.111 Uiso 1 1 calc R
C42 C -0.0121(7) 0.3645(4) 0.3731(3) 0.048(2) Uani 1 1 d .
C2 C 0.4603(7) 0.3886(5) 0.3500(3) 0.057(2) Uani 1 1 d .
C14 C 0.3884(7) 0.3932(5) 0.1336(3) 0.060(3) Uani 1 1 d .
H14A H 0.3491 0.4287 0.1365 0.072 Uiso 1 1 calc R
H14B H 0.4549 0.4024 0.1191 0.072 Uiso 1 1 calc R
C7 C 0.3158(8) 0.2632(4) 0.2897(3) 0.062(2) Uani 1 1 d .
H7A H 0.3315 0.2228 0.2948 0.074 Uiso 1 1 calc R
H7B H 0.2424 0.2695 0.2971 0.074 Uiso 1 1 calc R
C37 C -0.1082(6) 0.3899(4) 0.3809(3) 0.049(2) Uani 1 1 d .
C35 C -0.2631(8) 0.4190(6) 0.2628(4) 0.090(4) Uani 1 1 d .
H35A H -0.3270 0.4274 0.2789 0.135 Uiso 1 1 calc R
H35B H -0.2800 0.3970 0.2336 0.135 Uiso 1 1 calc R
H35C H -0.2292 0.4542 0.2542 0.135 Uiso 1 1 calc R
C6 C 0.3863(7) 0.2984(4) 0.3246(3) 0.053(2) Uani 1 1 d .
C18 C 0.2201(7) 0.2779(4) 0.0392(3) 0.059(2) Uani 1 1 d .
H18 H 0.1839 0.2521 0.0184 0.070 Uiso 1 1 calc R
C38 C -0.1537(8) 0.3832(5) 0.4253(3) 0.064(3) Uani 1 1 d .
H38 H -0.2185 0.4006 0.4303 0.077 Uiso 1 1 calc R
C3 C 0.5322(7) 0.3598(5) 0.3802(3) 0.060(2) Uani 1 1 d .
H3 H 0.5825 0.3809 0.3987 0.072 Uiso 1 1 calc R
C5 C 0.4606(7) 0.2703(5) 0.3551(3) 0.061(2) Uani 1 1 d .
H5 H 0.4612 0.2303 0.3556 0.073 Uiso 1 1 calc R
C11 C 0.4411(8) 0.2787(5) 0.2267(4) 0.076(3) Uani 1 1 d .
H11A H 0.4661 0.2396 0.2228 0.091 Uiso 1 1 calc R
H11B H 0.4815 0.2959 0.2540 0.091 Uiso 1 1 calc R
C16 C 0.3681(7) 0.3376(4) 0.0565(3) 0.060(2) Uani 1 1 d .
H16 H 0.4335 0.3522 0.0483 0.072 Uiso 1 1 calc R
C36 C -0.1695(8) 0.4213(5) 0.3407(3) 0.062(2) Uani 1 1 d .
H36A H -0.2364 0.4340 0.3529 0.074 Uiso 1 1 calc R
H36B H -0.1299 0.4552 0.3319 0.074 Uiso 1 1 calc R
C17 C 0.3145(8) 0.2998(6) 0.0247(3) 0.074(3) Uani 1 1 d .
C4 C 0.5327(7) 0.2996(5) 0.3844(3) 0.065(3) Uani 1 1 d .
C39 C -0.1049(8) 0.3510(5) 0.4627(3) 0.064(3) Uani 1 1 d .
C13 C 0.4834(8) 0.4083(6) 0.2119(4) 0.094(4) Uani 1 1 d .
H13A H 0.5081 0.3904 0.2420 0.141 Uiso 1 1 calc R
H13B H 0.4458 0.4430 0.2190 0.141 Uiso 1 1 calc R
H13C H 0.5428 0.4174 0.1927 0.141 Uiso 1 1 calc R
C40 C -0.0072(8) 0.3252(5) 0.4543(3) 0.065(3) Uani 1 1 d .
H40 H 0.0263 0.3028 0.4786 0.078 Uiso 1 1 calc R
C10 C 0.2701(10) 0.2330(4) 0.2070(4) 0.080(3) Uani 1 1 d .
H10A H 0.2729 0.2425 0.1729 0.121 Uiso 1 1 calc R
H10B H 0.1976 0.2319 0.2158 0.121 Uiso 1 1 calc R
H10C H 0.3022 0.1961 0.2129 0.121 Uiso 1 1 calc R
C12 C 0.4596(8) 0.3124(6) 0.1806(4) 0.078(3) Uani 1 1 d .
H12A H 0.5351 0.3160 0.1764 0.093 Uiso 1 1 calc R
H12B H 0.4278 0.2924 0.1524 0.093 Uiso 1 1 calc R
C23 C -0.1614(6) 0.3381(4) 0.1641(3) 0.051(2) Uani 1 1 d .
C24 C -0.2350(6) 0.3621(5) 0.1300(3) 0.057(2) Uani 1 1 d .
C30 C -0.2427(9) 0.4248(5) 0.1223(4) 0.075(3) Uani 1 1 d .
H30A H -0.2191 0.4443 0.1519 0.112 Uiso 1 1 calc R
H30B H -0.3150 0.4350 0.1140 0.112 Uiso 1 1 calc R
H30C H -0.1989 0.4358 0.0962 0.112 Uiso 1 1 calc R
C32 C -0.0514(9) 0.2456(5) 0.2984(4) 0.080(3) Uani 1 1 d .
H32A H -0.0870 0.2093 0.3012 0.120 Uiso 1 1 calc R
H32B H -0.0499 0.2651 0.3293 0.120 Uiso 1 1 calc R
H32C H 0.0198 0.2392 0.2889 0.120 Uiso 1 1 calc R
C28 C -0.1631(7) 0.2785(4) 0.1722(3) 0.058(2) Uani 1 1 d .
C29 C -0.0922(8) 0.2545(4) 0.2123(3) 0.062(2) Uani 1 1 d .
H29A H -0.0190 0.2603 0.2042 0.074 Uiso 1 1 calc R
H29B H -0.1042 0.2134 0.2145 0.074 Uiso 1 1 calc R
C25 C -0.3057(7) 0.3246(6) 0.1039(3) 0.071(3) Uani 1 1 d .
H25 H -0.3540 0.3403 0.0808 0.086 Uiso 1 1 calc R
O7 O 0.2230(5) 0.4382(3) 0.3805(2) 0.0601(16) Uani 1 1 d .
O5 O 0.0041(5) 0.4018(3) 0.0914(2) 0.0572(15) Uani 1 1 d .
O8 O 0.0517(6) 0.4976(3) 0.3439(2) 0.0658(18) Uani 1 1 d .
O6 O 0.1700(5) 0.4731(3) 0.1201(2) 0.0686(18) Uani 1 1 d .
O13 O 0.2410(7) 0.5269(3) 0.2964(3) 0.084(2) Uani 1 1 d .
O12 O -0.0245(7) 0.5080(3) 0.1577(3) 0.085(2) Uani 1 1 d .
C68 C 0.0428(8) 0.5121(4) 0.3870(4) 0.063(2) Uani 1 1 d .
C51 C 0.0397(9) 0.4089(5) 0.0499(3) 0.068(3) Uani 1 1 d .
C66 C 0.2061(9) 0.4628(5) 0.4194(3) 0.066(3) Uani 1 1 d .
C53 C 0.1844(8) 0.4760(5) 0.0745(3) 0.067(3) Uani 1 1 d .
C41 C 0.0406(7) 0.3328(4) 0.4096(3) 0.054(2) Uani 1 1 d .
C44 C 0.1429(7) 0.3039(5) 0.4004(3) 0.065(3) Uani 1 1 d .
H44A H 0.1330 0.2782 0.3730 0.098 Uiso 1 1 calc R
H44B H 0.1665 0.2824 0.4289 0.098 Uiso 1 1 calc R
H44C H 0.1950 0.3323 0.3933 0.098 Uiso 1 1 calc R
C69 C -0.0453(9) 0.5529(5) 0.3970(4) 0.070(3) Uani 1 1 d .
C60 C 0.3502(8) 0.4076(5) 0.4615(3) 0.068(3) Uani 1 1 d .
H60 H 0.3442 0.3810 0.4361 0.082 Uiso 1 1 calc R
C67 C 0.1175(9) 0.4978(5) 0.4253(3) 0.071(3) Uani 1 1 d .
H67 H 0.1072 0.5125 0.4564 0.085 Uiso 1 1 calc R
C65 C 0.2850(9) 0.4545(5) 0.4618(3) 0.071(3) Uani 1 1 d .
C26 C -0.3063(8) 0.2670(6) 0.1112(4) 0.076(3) Uani 1 1 d .
C34 C -0.2400(8) 0.3290(5) 0.3091(4) 0.075(3) Uani 1 1 d .
H34A H -0.2087 0.3157 0.3402 0.090 Uiso 1 1 calc R
H34B H -0.3156 0.3340 0.3125 0.090 Uiso 1 1 calc R
C33 C -0.2221(8) 0.2859(5) 0.2706(4) 0.076(3) Uani 1 1 d .
H102 H -0.2613 0.2969 0.2406 0.092 Uiso 1 1 calc R
H33B H -0.2485 0.2488 0.2808 0.092 Uiso 1 1 calc R
C54 C 0.2716(11) 0.5131(5) 0.0601(4) 0.088(4) Uani 1 1 d .
C50 C -0.0148(9) 0.3767(5) 0.0083(3) 0.072(3) Uani 1 1 d .
C27 C -0.2336(8) 0.2450(5) 0.1452(4) 0.071(3) Uani 1 1 d .
H27 H -0.2321 0.2054 0.1503 0.085 Uiso 1 1 calc R
C70 C -0.0682(11) 0.5748(6) 0.4410(5) 0.096(4) Uani 1 1 d .
H70 H -0.0255 0.5648 0.4684 0.115 Uiso 1 1 calc R
C45 C -0.1149(10) 0.3576(6) 0.0124(4) 0.094(4) Uani 1 1 d .
H45 H -0.1488 0.3657 0.0410 0.113 Uiso 1 1 calc R
C52 C 0.1198(10) 0.4465(5) 0.0392(4) 0.077(3) Uani 1 1 d .
H52 H 0.1321 0.4529 0.0063 0.092 Uiso 1 1 calc R
C31 C -0.3838(9) 0.2294(7) 0.0822(5) 0.104(5) Uani 1 1 d .
H31A H -0.4519 0.2478 0.0797 0.155 Uiso 1 1 calc R
H31B H -0.3898 0.1930 0.0984 0.155 Uiso 1 1 calc R
H31C H -0.3590 0.2234 0.0499 0.155 Uiso 1 1 calc R
C9 C 0.6118(8) 0.2693(6) 0.4187(4) 0.083(4) Uani 1 1 d .
H9A H 0.6057 0.2838 0.4514 0.125 Uiso 1 1 calc R
H9B H 0.6822 0.2763 0.4085 0.125 Uiso 1 1 calc R
H9C H 0.5978 0.2287 0.4182 0.125 Uiso 1 1 calc R
C74 C -0.1144(12) 0.5697(6) 0.3603(6) 0.099(4) Uiso 1 1 d .
H74 H -0.1038 0.5550 0.3292 0.119 Uiso 1 1 calc R
C61 C 0.4269(10) 0.4002(7) 0.5003(5) 0.096(4) Uani 1 1 d .
H61 H 0.4716 0.3684 0.5003 0.115 Uiso 1 1 calc R
C21 C 0.3618(10) 0.2816(6) -0.0220(4) 0.104(5) Uani 1 1 d .
H21A H 0.3523 0.2410 -0.0265 0.156 Uiso 1 1 calc R
H21B H 0.4362 0.2905 -0.0205 0.156 Uiso 1 1 calc R
H21C H 0.3273 0.3018 -0.0490 0.156 Uiso 1 1 calc R
C64 C 0.2968(11) 0.4943(7) 0.5000(5) 0.104(4) Uani 1 1 d .
H64 H 0.2535 0.5266 0.5011 0.124 Uiso 1 1 calc R
C49 C 0.0315(11) 0.3617(8) -0.0326(5) 0.120(6) Uani 1 1 d .
H49 H 0.1017 0.3723 -0.0362 0.144 Uiso 1 1 calc R
C46 C -0.1676(10) 0.3276(8) -0.0227(5) 0.124(6) Uani 1 1 d .
H46 H -0.2364 0.3154 -0.0178 0.149 Uiso 1 1 calc R
C59 C 0.3097(16) 0.5487(8) 0.0903(8) 0.139(6) Uiso 1 1 d .
H59 H 0.2779 0.5551 0.1198 0.167 Uiso 1 1 calc R
C63 C 0.3767(14) 0.4837(8) 0.5364(5) 0.123(6) Uani 1 1 d .
H63 H 0.3879 0.5106 0.5614 0.147 Uiso 1 1 calc R
C55 C 0.3119(12) 0.5125(9) 0.0145(5) 0.136(7) Uani 1 1 d .
H55 H 0.2825 0.4875 -0.0091 0.164 Uiso 1 1 calc R
C56 C 0.3937(17) 0.5473(12) 0.0026(6) 0.181(11) Uani 1 1 d .
H56 H 0.4176 0.5460 -0.0290 0.218 Uiso 1 1 calc R
C58 C 0.407(2) 0.5809(10) 0.0782(10) 0.190(10) Uiso 1 1 d .
H58 H 0.4463 0.6008 0.1025 0.229 Uiso 1 1 calc R
C43 C -0.1556(10) 0.3412(6) 0.5123(4) 0.096(4) Uani 1 1 d .
H43A H -0.1614 0.3007 0.5183 0.144 Uiso 1 1 calc R
H43B H -0.2249 0.3583 0.5114 0.144 Uiso 1 1 calc R
H43C H -0.1119 0.3586 0.5381 0.144 Uiso 1 1 calc R
C71 C -0.1525(11) 0.6114(7) 0.4468(6) 0.097(4) Uani 1 1 d .
H71 H -0.1648 0.6254 0.4779 0.116 Uiso 1 1 calc R
C72 C -0.2148(14) 0.6269(7) 0.4102(7) 0.119(5) Uani 1 1 d .
H72 H -0.2705 0.6521 0.4150 0.143 Uiso 1 1 calc R
C73 C -0.1987(13) 0.6062(6) 0.3646(6) 0.119(5) Uani 1 1 d .
H73 H -0.2428 0.6164 0.3376 0.142 Uiso 1 1 calc R
C62 C 0.4366(13) 0.4373(9) 0.5367(5) 0.121(6) Uani 1 1 d .
H62 H 0.4858 0.4308 0.5626 0.145 Uiso 1 1 calc R
C47 C -0.1220(12) 0.3144(8) -0.0660(5) 0.122(6) Uani 1 1 d .
H47 H -0.1600 0.2950 -0.0910 0.146 Uiso 1 1 calc R
C48 C -0.0230(14) 0.3300(7) -0.0710(5) 0.122(6) Uani 1 1 d .
H48 H 0.0112 0.3205 -0.0993 0.147 Uiso 1 1 calc R
C57 C 0.437(2) 0.5809(11) 0.0331(7) 0.198(13) Uani 1 1 d .
H57 H 0.4905 0.6057 0.0239 0.238 Uiso 1 1 calc R
C76 C 0.2621(15) 0.5702(6) 0.3344(7) 0.138(7) Uani 1 1 d .
H76A H 0.2129 0.6015 0.3298 0.208 Uiso 1 1 calc R
H76B H 0.3332 0.5844 0.3325 0.208 Uiso 1 1 calc R
H76C H 0.2540 0.5532 0.3660 0.208 Uiso 1 1 calc R
C75 C -0.030(2) 0.5451(9) 0.1187(8) 0.220(13) Uani 1 1 d .
H75A H -0.1032 0.5492 0.1071 0.330 Uiso 1 1 calc R
H75B H 0.0103 0.5301 0.0928 0.330 Uiso 1 1 calc R
H75C H -0.0028 0.5820 0.1287 0.330 Uiso 1 1 calc R
O17 O 0.8774(12) 0.5597(6) 0.2298(5) 0.159(5) Uiso 1 1 d .
N5 N 0.4328(19) 0.6174(9) 0.2361(8) 0.180(7) Uiso 1 1 d .
O14 O 0.3634(16) 0.5611(8) 0.2234(7) 0.215(7) Uiso 1 1 d .
C77 C 0.944(3) 0.6013(14) 0.2359(11) 0.275(16) Uiso 1 1 d .
H77A H 0.9854 0.5956 0.2659 0.413 Uiso 1 1 calc R
H77B H 0.9058 0.6370 0.2375 0.413 Uiso 1 1 calc R
H77C H 0.9895 0.6023 0.2090 0.413 Uiso 1 1 calc R
O11 O 0.0069(4) 0.4487(2) 0.24971(19) 0.0462(13) Uani 1 1 d .
O16 O 0.3460(19) 0.6318(11) 0.2114(9) 0.283(11) Uiso 1 1 d .
O15 O 0.540(3) 0.5884(14) 0.2246(12) 0.387(17) Uiso 1 1 d .

loop_
_atom_site_aniso_label
_atom_site_aniso_U_11
_atom_site_aniso_U_22
_atom_site_aniso_U_33
_atom_site_aniso_U_23
_atom_site_aniso_U_13
_atom_site_aniso_U_12
Dy1 0.0424(2) 0.0576(3) 0.0293(2) 0.00072(15) -0.00427(15) -0.00311(17)
Dy2 0.0430(2) 0.0535(2) 0.0302(2) -0.00563(15) -0.00427(15) 0.00059(16)
Ni1 0.0329(5) 0.0631(6) 0.0317(5) -0.0078(4) -0.0025(4) -0.0018(4)
Ni2 0.0347(5) 0.0624(6) 0.0313(5) -0.0001(4) -0.0022(4) -0.0014(4)
O9 0.039(3) 0.049(3) 0.039(3) -0.005(2) 0.004(2) -0.002(2)
O2 0.038(3) 0.069(4) 0.031(3) -0.010(2) 0.000(2) -0.003(3)
O1 0.040(3) 0.066(4) 0.033(3) -0.007(2) -0.007(2) 0.004(3)
O3 0.043(3) 0.068(4) 0.031(3) 0.001(2) -0.004(2) -0.007(3)
O4 0.032(3) 0.071(4) 0.033(3) 0.003(2) -0.002(2) 0.001(2)
O10 0.046(3) 0.062(3) 0.032(3) -0.005(2) 0.000(2) -0.011(3)
C20 0.045(5) 0.070(6) 0.029(4) -0.003(4) -0.003(3) -0.002(4)
C1 0.043(5) 0.075(6) 0.032(4) 0.005(4) -0.003(3) 0.000(4)
C15 0.035(4) 0.080(6) 0.038(4) -0.015(4) 0.001(3) -0.007(4)
N3 0.059(5) 0.081(6) 0.047(4) 0.008(4) -0.003(4) -0.016(4)
N1 0.046(4) 0.084(5) 0.045(4) -0.016(4) -0.014(3) 0.017(4)
N2 0.053(5) 0.102(7) 0.041(4) -0.013(4) 0.000(3) -0.012(4)
N4 0.025(3) 0.102(6) 0.041(4) -0.001(4) -0.001(3) 0.006(4)
C19 0.042(5) 0.072(6) 0.039(4) -0.008(4) -0.002(4) 0.000(4)
C22 0.049(5) 0.069(6) 0.052(5) -0.018(4) 0.004(4) -0.015(4)
C8 0.070(7) 0.092(8) 0.058(6) -0.014(5) -0.017(5) -0.018(6)
C42 0.049(5) 0.066(5) 0.028(4) 0.002(3) -0.007(3) -0.007(4)
C2 0.046(5) 0.091(7) 0.032(4) -0.010(4) -0.002(4) -0.009(5)
C14 0.033(4) 0.109(8) 0.038(4) -0.010(5) 0.001(4) -0.012(5)
C7 0.064(6) 0.062(6) 0.057(6) -0.002(4) -0.016(5) 0.008(5)
C37 0.034(4) 0.073(6) 0.040(4) -0.005(4) 0.001(3) 0.004(4)
C35 0.047(6) 0.165(13) 0.057(7) -0.012(7) -0.015(5) 0.034(7)
C6 0.039(5) 0.084(7) 0.036(4) 0.003(4) 0.008(4) 0.008(4)
C18 0.055(5) 0.077(6) 0.043(5) -0.017(4) -0.002(4) -0.017(5)
C38 0.052(5) 0.100(8) 0.040(5) -0.018(5) 0.006(4) 0.003(5)
C3 0.044(5) 0.099(8) 0.037(5) 0.000(5) -0.002(4) -0.008(5)
C5 0.056(6) 0.082(7) 0.045(5) 0.004(5) 0.005(4) 0.005(5)
C11 0.059(6) 0.109(9) 0.059(6) -0.013(6) -0.003(5) 0.031(6)
C16 0.041(5) 0.097(7) 0.042(5) -0.013(5) 0.005(4) -0.013(5)
C36 0.045(5) 0.092(7) 0.048(5) -0.008(5) -0.003(4) 0.009(5)
C17 0.055(6) 0.123(10) 0.045(5) -0.018(6) 0.000(5) -0.008(6)
C4 0.033(5) 0.120(9) 0.042(5) 0.006(5) -0.002(4) 0.002(5)
C39 0.071(7) 0.088(7) 0.034(5) -0.003(4) 0.007(4) -0.012(5)
C13 0.038(6) 0.183(14) 0.059(7) -0.019(7) -0.002(5) -0.039(7)
C40 0.069(7) 0.094(7) 0.032(4) 0.005(4) 0.005(4) -0.008(5)
C10 0.104(9) 0.064(6) 0.069(7) -0.023(5) -0.031(6) 0.025(6)
C12 0.045(6) 0.140(11) 0.047(6) -0.006(6) -0.007(4) 0.022(6)
C23 0.033(4) 0.093(7) 0.027(4) -0.004(4) 0.001(3) -0.004(4)
C24 0.030(4) 0.100(8) 0.042(5) -0.015(5) 0.000(4) 0.003(4)
C30 0.065(7) 0.099(9) 0.058(6) 0.006(5) -0.018(5) 0.014(6)
C32 0.098(8) 0.084(7) 0.056(6) 0.019(5) -0.009(6) -0.034(6)
C28 0.051(5) 0.070(6) 0.052(5) -0.010(4) 0.005(4) -0.007(4)
C29 0.064(6) 0.066(6) 0.055(6) -0.008(4) -0.002(5) -0.009(5)
C25 0.038(5) 0.132(11) 0.043(5) -0.009(6) -0.006(4) -0.004(6)
O7 0.055(4) 0.081(4) 0.043(3) -0.011(3) -0.011(3) 0.000(3)
O5 0.057(4) 0.083(4) 0.032(3) -0.003(3) -0.002(3) -0.003(3)
O8 0.083(5) 0.065(4) 0.049(4) -0.020(3) -0.005(3) 0.016(3)
O6 0.070(4) 0.093(5) 0.042(3) 0.007(3) -0.002(3) -0.023(4)
O13 0.112(6) 0.058(4) 0.081(5) -0.009(4) 0.000(4) -0.017(4)
O12 0.108(6) 0.075(5) 0.071(5) 0.018(4) -0.007(4) 0.023(4)
C68 0.059(6) 0.076(7) 0.054(6) -0.012(5) -0.001(5) 0.001(5)
C51 0.080(7) 0.084(7) 0.038(5) 0.000(5) -0.008(5) 0.006(6)
C66 0.078(7) 0.078(7) 0.044(5) -0.020(5) 0.010(5) -0.014(5)
C53 0.074(7) 0.079(7) 0.047(5) 0.016(5) -0.008(5) -0.023(5)
C41 0.047(5) 0.078(6) 0.036(4) 0.001(4) -0.003(4) -0.004(4)
C44 0.060(6) 0.089(7) 0.046(5) 0.018(5) -0.006(4) 0.016(5)
C69 0.074(7) 0.072(7) 0.065(7) -0.015(5) 0.003(5) 0.018(5)
C60 0.060(6) 0.100(8) 0.043(5) -0.005(5) -0.004(5) 0.006(6)
C67 0.092(8) 0.078(7) 0.043(5) -0.021(5) -0.008(5) 0.013(6)
C65 0.072(7) 0.099(8) 0.039(5) -0.013(5) -0.019(5) -0.013(6)
C26 0.049(6) 0.119(10) 0.061(7) -0.036(7) 0.000(5) -0.012(6)
C34 0.040(5) 0.133(10) 0.052(6) -0.003(6) 0.005(4) -0.024(6)
C33 0.051(6) 0.120(9) 0.059(6) -0.003(6) 0.008(5) -0.035(6)
C54 0.119(10) 0.092(8) 0.050(6) 0.014(6) -0.017(6) -0.034(8)
C50 0.077(7) 0.099(8) 0.038(5) -0.011(5) -0.003(5) 0.000(6)
C27 0.070(7) 0.083(7) 0.058(6) -0.020(5) 0.003(5) -0.022(6)
C70 0.087(9) 0.121(11) 0.079(9) -0.021(7) 0.012(7) -0.002(8)
C45 0.076(8) 0.152(12) 0.056(7) -0.034(7) 0.003(6) -0.023(8)
C52 0.092(8) 0.101(8) 0.035(5) 0.009(5) -0.009(5) -0.020(7)
C31 0.066(8) 0.151(13) 0.092(9) -0.047(9) -0.017(7) -0.009(8)
C9 0.059(7) 0.124(10) 0.065(7) 0.036(7) -0.009(5) -0.002(6)
C61 0.076(8) 0.145(12) 0.066(8) 0.012(8) -0.007(6) 0.006(8)
C21 0.089(9) 0.150(12) 0.077(8) -0.055(8) 0.038(7) -0.042(8)
C64 0.107(11) 0.121(11) 0.079(9) -0.024(8) -0.029(8) 0.002(8)
C49 0.084(9) 0.201(17) 0.075(9) -0.042(10) 0.003(7) -0.012(10)
C46 0.068(8) 0.221(18) 0.082(9) -0.060(11) -0.009(7) -0.040(10)
C63 0.126(13) 0.168(16) 0.069(9) -0.033(10) -0.045(9) -0.033(12)
C55 0.110(11) 0.24(2) 0.054(7) 0.032(10) 0.004(7) -0.068(13)
C56 0.171(19) 0.32(3) 0.054(9) 0.061(14) -0.003(11) -0.10(2)
C43 0.095(9) 0.141(12) 0.055(7) 0.009(7) 0.032(6) -0.024(8)
C71 0.087(10) 0.114(11) 0.093(10) -0.020(8) 0.036(8) 0.015(8)
C72 0.124(14) 0.092(10) 0.145(16) -0.019(10) 0.045(12) 0.023(9)
C73 0.137(14) 0.091(10) 0.126(13) -0.014(9) -0.008(11) 0.046(10)
C62 0.098(12) 0.186(18) 0.072(9) -0.016(10) -0.045(8) 0.013(11)
C47 0.101(11) 0.172(16) 0.092(10) -0.063(10) 0.007(9) -0.047(11)
C48 0.151(15) 0.142(14) 0.076(9) -0.044(9) 0.018(10) -0.013(12)
C57 0.24(3) 0.27(3) 0.084(13) 0.041(15) 0.032(16) -0.15(2)
C76 0.175(18) 0.077(9) 0.162(17) -0.040(10) -0.007(14) -0.033(10)
C75 0.32(3) 0.16(2) 0.18(2) 0.061(18) 0.01(2) 0.11(2)
O11 0.046(3) 0.055(3) 0.036(3) -0.004(2) -0.006(2) 0.006(3)

loop_
_atom_type_symbol
_atom_type_description
_atom_type_scat_dispersion_real
_atom_type_scat_dispersion_imag
_atom_type_scat_source
C C 0.0033 0.0016 'International Tables Vol C Tables 4.2.6.8 and 6.1.1.4'
H H 0.0000 0.0000 'International Tables Vol C Tables 4.2.6.8 and 6.1.1.4'
N N 0.0061 0.0033 'International Tables Vol C Tables 4.2.6.8 and 6.1.1.4'
O O 0.0106 0.0060 'International Tables Vol C Tables 4.2.6.8 and 6.1.1.4'
Ni Ni 0.3393 1.1124 'International Tables Vol C Tables 4.2.6.8 and 6.1.1.4'
Dy Dy -0.1892 4.4098 'International Tables Vol C Tables 4.2.6.8 and 6.1.1.4'

loop_
_geom_angle_atom_site_label_1
_geom_angle_atom_site_label_2
_geom_angle_atom_site_label_3
_geom_angle
O5 Dy1 O2 84.4(2)
O5 Dy1 O3 82.6(2)
O2 Dy1 O3 106.8(2)
O5 Dy1 O10 143.9(2)
O2 Dy1 O10 76.46(19)
O3 Dy1 O10 132.03(18)
O5 Dy1 O6 73.0(2)
O2 Dy1 O6 82.7(2)
O3 Dy1 O6 152.9(2)
O10 Dy1 O6 74.5(2)
O5 Dy1 O12 82.7(3)
O2 Dy1 O12 155.3(2)
O3 Dy1 O12 92.3(3)
O10 Dy1 O12 102.4(3)
O6 Dy1 O12 73.4(3)
O5 Dy1 O11 142.1(2)
O2 Dy1 O11 127.51(18)
O3 Dy1 O11 69.69(19)
O10 Dy1 O11 71.46(19)
O6 Dy1 O11 124.9(2)
O12 Dy1 O11 73.3(2)
O5 Dy1 O9 133.8(2)
O2 Dy1 O9 66.26(17)
O3 Dy1 O9 73.49(17)
O10 Dy1 O9 64.20(18)
O6 Dy1 O9 132.5(2)
O12 Dy1 O9 136.0(2)
O11 Dy1 O9 62.69(17)
O7 Dy2 O1 81.1(2)
O7 Dy2 O4 86.8(2)
O1 Dy2 O4 107.5(2)
O7 Dy2 O8 72.4(2)
O1 Dy2 O8 151.8(2)
O4 Dy2 O8 80.7(2)
O7 Dy2 O11 145.4(2)
O1 Dy2 O11 132.36(18)
O4 Dy2 O11 75.50(19)
O8 Dy2 O11 75.5(2)
O7 Dy2 O10 139.8(2)
O1 Dy2 O10 69.50(19)
O4 Dy2 O10 127.35(18)
O8 Dy2 O10 127.5(2)
O11 Dy2 O10 72.01(19)
O7 Dy2 O13 82.9(3)
O1 Dy2 O13 93.5(3)
O4 Dy2 O13 154.9(2)
O8 Dy2 O13 74.4(3)
O11 Dy2 O13 100.7(2)
O10 Dy2 O13 72.5(2)
O7 Dy2 O9 134.1(2)
O1 Dy2 O9 74.04(17)
O4 Dy2 O9 65.62(17)
O8 Dy2 O9 132.1(2)
O11 Dy2 O9 64.05(18)
O10 Dy2 O9 63.22(17)
O13 Dy2 O9 135.6(2)
O2 Ni1 O1 161.7(2)
O2 Ni1 O10 87.8(2)
O1 Ni1 O10 80.3(2)
O2 Ni1 N2 91.1(3)
O1 Ni1 N2 105.0(3)
O10 Ni1 N2 102.7(3)
O2 Ni1 N1 102.1(3)
O1 Ni1 N1 88.4(2)
O10 Ni1 N1 168.1(2)
N2 Ni1 N1 84.0(3)
O2 Ni1 O9 77.2(2)
O1 Ni1 O9 86.2(2)
O10 Ni1 O9 74.7(2)
N2 Ni1 O9 168.0(3)
N1 Ni1 O9 100.7(3)
O4 Ni2 O11 87.2(2)
O4 Ni2 O3 162.4(2)
O11 Ni2 O3 81.4(2)
O4 Ni2 N4 90.9(2)
O11 Ni2 N4 101.5(3)
O3 Ni2 N4 104.5(2)
O4 Ni2 N3 102.1(3)
O11 Ni2 N3 168.9(2)
O3 Ni2 N3 88.0(3)
N4 Ni2 N3 84.6(3)
O4 Ni2 O9 77.6(2)
O11 Ni2 O9 75.2(2)
O3 Ni2 O9 86.5(2)
N4 Ni2 O9 168.1(2)
N3 Ni2 O9 100.7(3)
Ni2 O9 Ni1 167.3(3)
Ni2 O9 Dy1 86.45(18)
Ni1 O9 Dy1 84.89(17)
Ni2 O9 Dy2 85.52(17)
Ni1 O9 Dy2 86.04(17)
Dy1 O9 Dy2 95.30(18)
C20 O2 Ni1 124.5(5)
C20 O2 Dy1 131.7(5)
Ni1 O2 Dy1 93.2(2)
C1 O1 Ni1 124.4(5)
C1 O1 Dy2 136.6(5)
Ni1 O1 Dy2 94.2(2)
C23 O3 Ni2 124.9(5)
C23 O3 Dy1 136.8(5)
Ni2 O3 Dy1 93.8(2)
C42 O4 Ni2 124.6(5)
C42 O4 Dy2 131.5(5)
Ni2 O4 Dy2 93.5(2)
Ni1 O10 Dy1 92.0(2)
Ni1 O10 Dy2 91.3(2)
Dy1 O10 Dy2 103.7(2)
O2 C20 C15 119.7(7)
O2 C20 C19 118.7(7)
C15 C20 C19 121.5(7)
C6 C1 O1 120.9(8)
C6 C1 C2 119.6(8)
O1 C1 C2 119.4(9)
C16 C15 C20 119.2(8)
C16 C15 C14 119.4(8)
C20 C15 C14 121.3(7)
C32 N3 C33 111.6(8)
C32 N3 C29 107.8(9)
C33 N3 C29 111.4(7)
C32 N3 Ni2 111.0(6)
C33 N3 Ni2 104.9(7)
C29 N3 Ni2 110.0(6)
C11 N1 C7 110.7(7)
C11 N1 C10 111.2(8)
C7 N1 C10 107.2(8)
C11 N1 Ni1 105.5(7)
C7 N1 Ni1 111.2(5)
C10 N1 Ni1 111.1(5)
C12 N2 C13 111.3(9)
C12 N2 C14 109.4(7)
C13 N2 C14 109.2(9)
C12 N2 Ni1 108.3(7)
C13 N2 Ni1 109.3(6)
C14 N2 Ni1 109.3(5)
C35 N4 C36 107.0(8)
C35 N4 C34 111.2(8)
C36 N4 C34 110.4(7)
C35 N4 Ni2 110.9(6)
C36 N4 Ni2 110.3(5)
C34 N4 Ni2 107.0(6)
C18 C19 C20 116.9(8)
C18 C19 C22 121.3(8)
C20 C19 C22 121.8(7)
C19 C22 H22A 109.5
C19 C22 H22B 109.5
H22A C22 H22B 109.5
C19 C22 H22C 109.5
H22A C22 H22C 109.5
H22B C22 H22C 109.5
C2 C8 H8A 109.5
C2 C8 H8B 109.5
H8A C8 H8B 109.5
C2 C8 H8C 109.5
H8A C8 H8C 109.5
H8B C8 H8C 109.5
O4 C42 C37 120.1(7)
O4 C42 C41 119.1(8)
C37 C42 C41 120.8(8)
C3 C2 C1 118.5(10)
C3 C2 C8 120.4(8)
C1 C2 C8 121.1(8)
C15 C14 N2 114.7(8)
C15 C14 H14A 108.6
N2 C14 H14A 108.6
C15 C14 H14B 108.6
N2 C14 H14B 108.6
H14A C14 H14B 107.6
N1 C7 C6 113.1(8)
N1 C7 H7A 109.0
C6 C7 H7A 109.0
N1 C7 H7B 109.0
C6 C7 H7B 109.0
H7A C7 H7B 107.8
C42 C37 C38 119.9(8)
C42 C37 C36 121.4(7)
C38 C37 C36 118.5(8)
N4 C35 H35A 109.5
N4 C35 H35B 109.5
H35A C35 H35B 109.5
N4 C35 H35C 109.5
H35A C35 H35C 109.5
H35B C35 H35C 109.5
C1 C6 C5 120.6(9)
C1 C6 C7 120.2(8)
C5 C6 C7 118.9(9)
C19 C18 C17 124.0(8)
C19 C18 H18 118.0
C17 C18 H18 118.0
C37 C38 C39 121.4(9)
C37 C38 H38 119.3
C39 C38 H38 119.3
C2 C3 C4 122.4(9)
C2 C3 H3 118.8
C4 C3 H3 118.8
C4 C5 C6 122.0(10)
C4 C5 H5 119.0
C6 C5 H5 119.0
N1 C11 C12 111.5(8)
N1 C11 H11A 109.3
C12 C11 H11A 109.3
N1 C11 H11B 109.3
C12 C11 H11B 109.3
H11A C11 H11B 108.0
C15 C16 C17 121.2(8)
C15 C16 H16 119.4
C17 C16 H16 119.4
N4 C36 C37 113.3(8)
N4 C36 H36A 108.9
C37 C36 H36A 108.9
N4 C36 H36B 108.9
C37 C36 H36B 108.9
H36A C36 H36B 107.7
C18 C17 C16 117.1(8)
C18 C17 C21 122.2(9)
C16 C17 C21 120.6(9)
C5 C4 C3 116.7(9)
C5 C4 C9 122.3(11)
C3 C4 C9 121.0(9)
C38 C39 C40 118.1(8)
C38 C39 C43 122.6(10)
C40 C39 C43 119.3(10)
N2 C13 H13A 109.5
N2 C13 H13B 109.5
H13A C13 H13B 109.5
N2 C13 H13C 109.5
H13A C13 H13C 109.5
H13B C13 H13C 109.5
C41 C40 C39 120.8(9)
C41 C40 H40 119.6
C39 C40 H40 119.6
N1 C10 H10A 109.5
N1 C10 H10B 109.5
H10A C10 H10B 109.5
N1 C10 H10C 109.5
H10A C10 H10C 109.5
H10B C10 H10C 109.5
N2 C12 C11 109.2(8)
N2 C12 H12A 109.8
C11 C12 H12A 109.8
N2 C12 H12B 109.8
C11 C12 H12B 109.8
H12A C12 H12B 108.3
O3 C23 C24 120.2(9)
O3 C23 C28 120.9(8)
C24 C23 C28 118.9(8)
C23 C24 C25 118.1(10)
C23 C24 C30 121.7(9)
C25 C24 C30 120.2(9)
C24 C30 H30A 109.5
C24 C30 H30B 109.5
H30A C30 H30B 109.5
C24 C30 H30C 109.5
H30A C30 H30C 109.5
H30B C30 H30C 109.5
N3 C32 H32A 109.5
N3 C32 H32B 109.5
H32A C32 H32B 109.5
N3 C32 H32C 109.5
H32A C32 H32C 109.5
H32B C32 H32C 109.5
C27 C28 C23 119.5(10)
C27 C28 C29 122.2(10)
C23 C28 C29 118.2(8)
C28 C29 N3 113.7(8)
C28 C29 H29A 108.8
N3 C29 H29A 108.8
C28 C29 H29B 108.8
N3 C29 H29B 108.8
H29A C29 H29B 107.7
C26 C25 C24 123.0(10)
C26 C25 H25 118.5
C24 C25 H25 118.5
C66 O7 Dy2 139.6(7)
C51 O5 Dy1 135.7(7)
C68 O8 Dy2 136.8(7)
C53 O6 Dy1 136.1(6)
C76 O13 Dy2 129.5(9)
C75 O12 Dy1 132.1(11)
O8 C68 C67 123.5(9)
O8 C68 C69 116.8(9)
C67 C68 C69 119.3(9)
O5 C51 C52 125.2(10)
O5 C51 C50 116.7(10)
C52 C51 C50 118.0(9)
O7 C66 C67 122.9(10)
O7 C66 C65 117.9(10)
C67 C66 C65 119.2(8)
O6 C53 C52 122.7(9)
O6 C53 C54 116.2(9)
C52 C53 C54 121.1(9)
C42 C41 C40 118.9(9)
C42 C41 C44 120.5(8)
C40 C41 C44 120.5(8)
C41 C44 H44A 109.5
C41 C44 H44B 109.5
H44A C44 H44B 109.5
C41 C44 H44C 109.5
H44A C44 H44C 109.5
H44B C44 H44C 109.5
C70 C69 C74 113.1(12)
C70 C69 C68 126.6(11)
C74 C69 C68 120.3(11)
C65 C60 C61 118.8(11)
C65 C60 H60 120.6
C61 C60 H60 120.6
C66 C67 C68 124.0(9)
C66 C67 H67 118.0
C68 C67 H67 118.0
C60 C65 C64 119.5(10)
C60 C65 C66 118.3(9)
C64 C65 C66 122.1(11)
C25 C26 C27 117.3(10)
C25 C26 C31 120.4(12)
C27 C26 C31 122.3(13)
C33 C34 N4 110.0(8)
C33 C34 H34A 109.7
N4 C34 H34A 109.7
C33 C34 H34B 109.7
N4 C34 H34B 109.7
H34A C34 H34B 108.2
C34 C33 N3 111.3(8)
C34 C33 H102 109.4
N3 C33 H102 109.4
C34 C33 H33B 109.4
N3 C33 H33B 109.4
H102 C33 H33B 108.0
C59 C54 C55 117.4(15)
C59 C54 C53 118.8(14)
C55 C54 C53 123.8(12)
C49 C50 C45 115.9(11)
C49 C50 C51 124.2(11)
C45 C50 C51 119.8(9)
C28 C27 C26 123.1(11)
C28 C27 H27 118.5
C26 C27 H27 118.4
C69 C70 C71 122.5(14)
C69 C70 H70 118.7
C71 C70 H70 118.7
C46 C45 C50 123.1(12)
C46 C45 H45 118.4
C50 C45 H45 118.4
C51 C52 C53 124.5(9)
C51 C52 H52 117.7
C53 C52 H52 117.7
C26 C31 H31A 109.5
C26 C31 H31B 109.5
H31A C31 H31B 109.5
C26 C31 H31C 109.5
H31A C31 H31C 109.5
H31B C31 H31C 109.5
C4 C9 H9A 109.5
C4 C9 H9B 109.5
H9A C9 H9B 109.5
C4 C9 H9C 109.5
H9A C9 H9C 109.5
H9B C9 H9C 109.5
C69 C74 C73 126.1(15)
C69 C74 H74 117.0
C73 C74 H74 117.0
C62 C61 C60 121.5(14)
C62 C61 H61 119.3
C60 C61 H61 119.3
C17 C21 H21A 109.5
C17 C21 H21B 109.5
H21A C21 H21B 109.5
C17 C21 H21C 109.5
H21A C21 H21C 109.5
H21B C21 H21C 109.5
C65 C64 C63 117.3(14)
C65 C64 H64 121.3
C63 C64 H64 121.3
C50 C49 C48 122.3(14)
C50 C49 H49 118.8
C48 C49 H49 118.8
C45 C46 C47 121.2(13)
C45 C46 H46 119.4
C47 C46 H46 119.4
C54 C59 C58 119(2)
C54 C59 H59 120.7
C58 C59 H59 120.7
C62 C63 C64 122.6(14)
C62 C63 H63 118.7
C64 C63 H63 118.7
C56 C55 C54 122.0(17)
C56 C55 H55 119.0
C54 C55 H55 119.0
C57 C56 C55 121.6(18)
C57 C56 H56 119.2
C55 C56 H56 119.2
C57 C58 C59 119(2)
C57 C58 H58 120.3
C59 C58 H58 120.2
C39 C43 H43A 109.5
C39 C43 H43B 109.5
H43A C43 H43B 109.5
C39 C43 H43C 109.5
H43A C43 H43C 109.5
H43B C43 H43C 109.5
C72 C71 C70 121.7(14)
C72 C71 H71 119.2
C70 C71 H71 119.2
C71 C72 C73 120.0(15)
C71 C72 H72 120.0
C73 C72 H72 120.0
C72 C73 C74 116.7(16)
C72 C73 H73 121.7
C74 C73 H73 121.7
C63 C62 C61 120.1(14)
C63 C62 H62 120.0
C61 C62 H62 120.0
C48 C47 C46 118.0(12)
C48 C47 H47 121.0
C46 C47 H47 121.0
C47 C48 C49 119.3(13)
C47 C48 H48 120.3
C49 C48 H48 120.4
C56 C57 C58 119(2)
C56 C57 H57 120.3
C58 C57 H57 120.3
O13 C76 H76A 109.5
O13 C76 H76B 109.5
H76A C76 H76B 109.5
O13 C76 H76C 109.5
H76A C76 H76C 109.5
H76B C76 H76C 109.5
O12 C75 H75A 109.5
O12 C75 H75B 109.5
H75A C75 H75B 109.5
O12 C75 H75C 109.5
H75A C75 H75C 109.5
H75B C75 H75C 109.5
O16 N5 O15 136(3)
O16 N5 O14 70.2(17)
O15 N5 O14 94.2(19)
O17 C77 H77A 109.5
O17 C77 H77B 109.4
H77A C77 H77B 109.5
O17 C77 H77C 109.5
H77A C77 H77C 109.5
H77B C77 H77C 109.5
Ni2 O11 Dy2 92.5(2)
Ni2 O11 Dy1 90.6(2)
Dy2 O11 Dy1 103.3(2)

loop_
_geom_bond_atom_site_label_1
_geom_bond_atom_site_label_2
_geom_bond_distance
Dy1 O5 2.291(6)
Dy1 O2 2.308(5)
Dy1 O3 2.307(5)
Dy1 O10 2.331(5)
Dy1 O6 2.340(6)
Dy1 O12 2.391(7)
Dy1 O11 2.425(5)
Dy1 O9 2.518(5)
Dy2 O7 2.276(6)
Dy2 O1 2.300(5)
Dy2 O4 2.314(5)
Dy2 O8 2.320(6)
Dy2 O11 2.322(5)
Dy2 O10 2.403(5)
Dy2 O13 2.411(7)
Dy2 O9 2.519(5)
Ni1 O2 2.059(5)
Ni1 O1 2.079(5)
Ni1 O10 2.079(6)
Ni1 N2 2.081(8)
Ni1 N1 2.106(8)
Ni1 O9 2.174(5)
Ni2 O4 2.043(5)
Ni2 O11 2.071(6)
Ni2 O3 2.076(5)
Ni2 N4 2.080(6)
Ni2 N3 2.128(8)
Ni2 O9 2.144(5)
O2 C20 1.372(9)
O1 C1 1.364(10)
O3 C23 1.339(10)
O4 C42 1.361(9)
C20 C15 1.376(11)
C20 C19 1.388(12)
C1 C6 1.349(13)
C1 C2 1.409(12)
C15 C16 1.371(11)
C15 C14 1.493(11)
N3 C32 1.464(13)
N3 C33 1.479(12)
N3 C29 1.492(12)
N1 C11 1.456(12)
N1 C7 1.490(12)
N1 C10 1.502(12)
N2 C12 1.451(14)
N2 C13 1.457(13)
N2 C14 1.517(12)
N4 C35 1.470(12)
N4 C36 1.495(12)
N4 C34 1.503(13)
C19 C18 1.364(12)
C19 C22 1.499(11)
C22 H22A 0.9600
C22 H22B 0.9600
C22 H22C 0.9600
C8 C2 1.481(15)
C8 H8A 0.9600
C8 H8B 0.9600
C8 H8C 0.9600
C42 C37 1.375(11)
C42 C41 1.382(12)
C2 C3 1.370(13)
C14 H14A 0.9700
C14 H14B 0.9700
C7 C6 1.511(13)
C7 H7A 0.9700
C7 H7B 0.9700
C37 C38 1.379(12)
C37 C36 1.500(12)
C35 H35A 0.9600
C35 H35B 0.9600
C35 H35C 0.9600
C6 C5 1.386(12)
C18 C17 1.373(13)
C18 H18 0.9300
C38 C39 1.384(14)
C38 H38 0.9300
C3 C4 1.406(15)
C3 H3 0.9300
C5 C4 1.363(14)
C5 H5 0.9300
C11 C12 1.510(15)
C11 H11A 0.9700
C11 H11B 0.9700
C16 C17 1.388(13)
C16 H16 0.9300
C36 H36A 0.9700
C36 H36B 0.9700
C17 C21 1.497(13)
C4 C9 1.508(13)
C39 C40 1.401(14)
C39 C43 1.545(12)
C13 H13A 0.9600
C13 H13B 0.9600
C13 H13C 0.9600
C40 C41 1.401(12)
C40 H40 0.9300
C10 H10A 0.9600
C10 H10B 0.9600
C10 H10C 0.9600
C12 H12A 0.9700
C12 H12B 0.9700
C23 C24 1.399(12)
C23 C28 1.403(13)
C24 C25 1.413(14)
C24 C30 1.474(14)
C30 H30A 0.9600
C30 H30B 0.9600
C30 H30C 0.9600
C32 H32A 0.9600
C32 H32B 0.9600
C32 H32C 0.9600
C28 C27 1.369(13)
C28 C29 1.489(13)
C29 H29A 0.9700
C29 H29B 0.9700
C25 C26 1.354(16)
C25 H25 0.9300
O7 C66 1.236(10)
O5 C51 1.253(11)
O8 C68 1.238(11)
O6 C53 1.271(11)
O13 C76 1.463(15)
O12 C75 1.372(19)
C68 C67 1.412(14)
C68 C69 1.497(13)
C51 C52 1.380(15)
C51 C50 1.498(14)
C66 C67 1.400(14)
C66 C65 1.501(14)
C53 C52 1.410(14)
C53 C54 1.468(15)
C41 C44 1.489(13)
C44 H44A 0.9600
C44 H44B 0.9600
C44 H44C 0.9600
C69 C70 1.351(15)
C69 C74 1.352(17)
C60 C65 1.367(15)
C60 C61 1.410(15)
C60 H60 0.9300
C67 H67 0.9300
C65 C64 1.397(15)
C26 C27 1.373(16)
C26 C31 1.506(14)
C34 C33 1.478(15)
C34 H34A 0.9700
C34 H34B 0.9700
C33 H102 0.9700
C33 H33B 0.9700
C54 C59 1.25(2)
C54 C55 1.372(16)
C50 C49 1.334(15)
C50 C45 1.350(15)
C27 H27 0.9300
C70 C71 1.378(18)
C70 H70 0.9300
C45 C46 1.335(15)
C45 H45 0.9300
C52 H52 0.9300
C31 H31A 0.9600
C31 H31B 0.9600
C31 H31C 0.9600
C9 H9A 0.9600
C9 H9B 0.9600
C9 H9C 0.9600
C74 C73 1.372(18)
C74 H74 0.9300
C61 C62 1.32(2)
C61 H61 0.9300
C21 H21A 0.9600
C21 H21B 0.9600
C21 H21C 0.9600
C64 C63 1.403(19)
C64 H64 0.9300
C49 C48 1.432(18)
C49 H49 0.9300
C46 C47 1.379(18)
C46 H46 0.9300
C59 C58 1.49(3)
C59 H59 0.9300
C63 C62 1.32(2)
C63 H63 0.9300
C55 C56 1.36(2)
C55 H55 0.9300
C56 C57 1.25(3)
C56 H56 0.9300
C58 C57 1.31(3)
C58 H58 0.9300
C43 H43A 0.9600
C43 H43B 0.9600
C43 H43C 0.9600
C71 C72 1.29(2)
C71 H71 0.9300
C72 C73 1.36(2)
C72 H72 0.9300
C73 H73 0.9300
C62 H62 0.9300
C47 C48 1.315(19)
C47 H47 0.9300
C48 H48 0.9300
C57 H57 0.9300
C76 H76A 0.9600
C76 H76B 0.9600
C76 H76C 0.9600
C75 H75A 0.9600
C75 H75B 0.9600
C75 H75C 0.9600
O17 C77 1.28(3)
N5 O16 1.30(3)
N5 O15 1.56(3)
N5 O14 1.60(3)
C77 H77A 0.9600
C77 H77B 0.9600
C77 H77C 0.9600
